data_1540027
loop_
_publ_author_name
'Klein, Melina'
'Schnakenburg, Gregor'
'Espinosa Ferao, Arturo'
'Streubel, Rainer'

_publ_section_title
;
 Rearrangement and deoxygenation of 3,3-bis(2-pyridyl)oxaphosphirane
 complexes.
;
_journal_issue 5
_journal_name_full 'Dalton transactions (Cambridge, England : 2003)'
_journal_page_first 2085
_journal_page_last 2094
_journal_paper_doi 10.1039/c5dt03404c
_journal_volume 45
_journal_year 2016
_chemical_absolute_configuration ad
_chemical_formula_moiety 'C23 H27 Cr N2 O6 P Si2'
_chemical_formula_sum 'C23 H27 Cr N2 O6 P Si2'
_chemical_formula_weight 566.62
_chemical_name_systematic
;
 ? 
;
_space_group_crystal_system orthorhombic
_space_group_IT_number 43
_space_group_name_Hall 'F 2 -2d'
_space_group_name_H-M_alt 'F d d 2'
_symmetry_space_group_name_Hall 'F 2 -2d'
_symmetry_space_group_name_H-M 'F d d 2'
_atom_sites_solution_hydrogens geom
_atom_sites_solution_primary direct
_atom_sites_solution_secondary difmap
_audit_creation_date 2014-06-03
_audit_creation_method
;
Olex2 1.2
(compiled 2014.03.20 svn.r2914 for OlexSys, GUI svn.r4816)
;
_audit_update_record
;
2015-08-19 deposited with the CCDC.
2015-09-09 downloaded from the CCDC.
;
_cell_angle_alpha 90.00
_cell_angle_beta 90.00
_cell_angle_gamma 90.00
_cell_formula_units_Z 16
_cell_length_a 21.2057(4)
_cell_length_b 52.0922(10)
_cell_length_c 9.9308(2)
_cell_measurement_temperature 123
_cell_volume 10970.1(4)
_computing_molecular_graphics 'Olex2 (Dolomanov et al., 2009)'
_computing_publication_material 'Olex2 (Dolomanov et al., 2009)'
_computing_structure_refinement 'XL (Sheldrick, 2008)'
_computing_structure_solution 'XS (Sheldrick, 2008)'
_diffrn_ambient_temperature 123(2)
_diffrn_detector 'image plate (34 cm diameter)'
_diffrn_detector_area_resol_mean 6.67
_diffrn_detector_type STOE
_diffrn_measured_fraction_theta_full 0.998
_diffrn_measured_fraction_theta_max 0.998
_diffrn_measurement_device '2-circle goniometer'
_diffrn_measurement_device_type 'STOE IPDS 2T'
_diffrn_measurement_method 'rotation method'
_diffrn_radiation_collimation '0.5 mm diameter, monocapillary'
_diffrn_radiation_monochromator 'plane graphite'
_diffrn_radiation_polarisn_norm 0
_diffrn_radiation_type MoK\a
_diffrn_radiation_wavelength 0.71073
_diffrn_reflns_av_R_equivalents 0.0266
_diffrn_reflns_av_unetI/netI 0.0131
_diffrn_reflns_limit_h_max 28
_diffrn_reflns_limit_h_min -28
_diffrn_reflns_limit_k_max 68
_diffrn_reflns_limit_k_min -68
_diffrn_reflns_limit_l_max 13
_diffrn_reflns_limit_l_min -13
_diffrn_reflns_number 48264
_diffrn_reflns_theta_full 28.00
_diffrn_reflns_theta_max 28.00
_diffrn_reflns_theta_min 2.99
_diffrn_source 'sealed X-ray tube, 12 x 0.4 mm long-fine focus'
_diffrn_source_current 40
_diffrn_source_power 2.00
_diffrn_source_voltage 50
_exptl_absorpt_coefficient_mu 0.602
_exptl_absorpt_correction_T_max 0.8641
_exptl_absorpt_correction_T_min 0.8261
_exptl_absorpt_correction_type integration
_exptl_crystal_colour 'clear yellow'
_exptl_crystal_colour_lustre clear
_exptl_crystal_colour_primary yellow
_exptl_crystal_density_diffrn 1.372
_exptl_crystal_density_method 'not measured'
_exptl_crystal_description block
_exptl_crystal_F_000 4704
_exptl_crystal_size_max 0.33
_exptl_crystal_size_mid 0.27
_exptl_crystal_size_min 0.25
_refine_diff_density_max 0.373
_refine_diff_density_min -0.290
_refine_diff_density_rms 0.040
_refine_ls_abs_structure_details 'Flack H D (1983), Acta Cryst. A39, 876-881'
_refine_ls_abs_structure_Flack 0.000(11)
_refine_ls_extinction_method none
_refine_ls_goodness_of_fit_ref 1.045
_refine_ls_hydrogen_treatment constr
_refine_ls_matrix_type full
_refine_ls_number_parameters 323
_refine_ls_number_reflns 6609
_refine_ls_number_restraints 12
_refine_ls_restrained_S_all 1.060
_refine_ls_R_factor_all 0.0225
_refine_ls_R_factor_gt 0.0217
_refine_ls_shift/su_max 0.001
_refine_ls_shift/su_mean 0.000
_refine_ls_structure_factor_coef Fsqd
_refine_ls_weighting_details 'calc w=1/[\s^2^(Fo^2^)+(0.0399P)^2^+6.0736P] where P=(Fo^2^+2Fc^2^)/3'
_refine_ls_weighting_scheme calc
_refine_ls_wR_factor_gt 0.0583
_refine_ls_wR_factor_ref 0.0586
_reflns_number_gt 6429
_reflns_number_total 6609
_reflns_threshold_expression >2sigma(I)
_cod_data_source_file c5dt03404c2.cif
_cod_data_source_block 3527
_cod_depositor_comments 'Adding full bibliography for 1540026--1540028.cif.'
_cod_database_code 1540027
_olex2_refinement_description
;
1. Fixed Uiso
 At 1.2 times of:
  All C(H) groups
 At 1.5 times of:
  All C(H,H,H) groups
2. Rigid bond restraints
 C8, C9
 with sigma for 1-2 distances of 0.001 and sigma for 1-3 distances of 0.001
 C3, C4
 with sigma for 1-2 distances of 0.001 and sigma for 1-3 distances of 0.001
 C7, C8
 with sigma for 1-2 distances of 0.001 and sigma for 1-3 distances of 0.001
 C9, C10
 with sigma for 1-2 distances of 0.001 and sigma for 1-3 distances of 0.001
 Cr, C20
 with sigma for 1-2 distances of 0.001 and sigma for 1-3 distances of 0.001
 Cr, C21
 with sigma for 1-2 distances of 0.001 and sigma for 1-3 distances of 0.001
 Cr, C22
 with sigma for 1-2 distances of 0.001 and sigma for 1-3 distances of 0.001
 Cr, C23
 with sigma for 1-2 distances of 0.001 and sigma for 1-3 distances of 0.001
 O4, C21
 with sigma for 1-2 distances of 0.001 and sigma for 1-3 distances of 0.001
 O5, C22
 with sigma for 1-2 distances of 0.001 and sigma for 1-3 distances of 0.001
 Cr, C19
 with sigma for 1-2 distances of 0.001 and sigma for 1-3 distances of 0.001
3.a Ternary CH refined with riding coordinates:
 C12(H12)
3.b Aromatic/amide H refined with riding coordinates:
 C3(H3), C4(H4), C5(H5), C6(H6), C8(H8), C9(H9), C10(H10), C11(H11)
3.c Idealised Me refined as rotating group:
 C13(H13A,H13B,H13C), C14(H14A,H14B,H14C), C15(H15A,H15B,H15C), C16(H16A,H16B,
 H16C), C17(H17A,H17B,H17C), C18(H18A,H18B,H18C)
;

loop_
_space_group_symop_id
_space_group_symop_operation_xyz
1 'x, y, z'
2 '-x, -y, z'
3 '-x+1/4, y+1/4, z+1/4'
4 'x+3/4, -y+3/4, z+1/4'
5 'x, y+1/2, z+1/2'
6 '-x, -y+1/2, z+1/2'
7 '-x+1/4, y+3/4, z+3/4'
8 'x+3/4, -y+5/4, z+3/4'
9 'x+1/2, y, z+1/2'
10 '-x+1/2, -y, z+1/2'
11 '-x+3/4, y+1/4, z+3/4'
12 'x+5/4, -y+3/4, z+3/4'
13 'x+1/2, y+1/2, z'
14 '-x+1/2, -y+1/2, z'
15 '-x+3/4, y+3/4, z+1/4'
16 'x+5/4, -y+5/4, z+1/4'

loop_
_atom_site_label
_atom_site_type_symbol
_atom_site_fract_x
_atom_site_fract_y
_atom_site_fract_z
_atom_site_U_iso_or_equiv
_atom_site_adp_type
_atom_site_occupancy
_atom_site_calc_flag
_atom_site_refinement_flags_posn
_atom_site_refinement_flags_adp
Cr Cr 0.183578(9) 0.203115(4) 0.84660(2) 0.02026(5) Uani 1 d . U
P P 0.096027(15) 0.183366(6) 0.74781(3) 0.01815(7) Uani 1 d . .
Si1 Si -0.033231(16) 0.205529(7) 0.84688(4) 0.01989(7) Uani 1 d . .
Si2 Si 0.025157(18) 0.153077(7) 0.97740(4) 0.02153(8) Uani 1 d . .
O1 O 0.11022(5) 0.15836(2) 0.64623(11) 0.0253(2) Uani 1 d . .
O2 O 0.29677(5) 0.22475(2) 0.99122(13) 0.0341(2) Uani 1 d . .
O3 O 0.27559(6) 0.18285(4) 0.63698(16) 0.0542(4) Uani 1 d . .
O4 O 0.17208(6) 0.25378(3) 0.69445(14) 0.0410(3) Uani 1 d . U
O5 O 0.10450(6) 0.22829(3) 1.06498(13) 0.0371(3) Uani 1 d . U
O6 O 0.21287(7) 0.15463(3) 1.00135(18) 0.0507(4) Uani 1 d . .
N1 N -0.00842(6) 0.19530(3) 0.45496(14) 0.0312(3) Uani 1 d . .
N2 N 0.12988(8) 0.21760(3) 0.45391(19) 0.0452(4) Uani 1 d . .
C1 C 0.08487(6) 0.17992(3) 0.56836(14) 0.0212(3) Uani 1 d . .
C2 C 0.02162(6) 0.17474(3) 0.50526(14) 0.0238(3) Uani 1 d . .
C3 C -0.00114(8) 0.15019(3) 0.49578(18) 0.0336(3) Uani 1 d . U
H3 H 0.0210 0.1361 0.5342 0.040 Uiso 1 calc R .
C4 C -0.05803(10) 0.14664(5) 0.4276(2) 0.0463(5) Uani 1 d . U
H4 H -0.0748 0.1298 0.4170 0.056 Uiso 1 calc R .
C5 C -0.08947(9) 0.16719(5) 0.37616(18) 0.0446(5) Uani 1 d . .
H5 H -0.1285 0.1650 0.3306 0.054 Uiso 1 calc R .
C6 C -0.06357(8) 0.19141(4) 0.39141(19) 0.0396(4) Uani 1 d . .
H6 H -0.0855 0.2058 0.3557 0.048 Uiso 1 calc R .
C7 C 0.13160(6) 0.19168(3) 0.47328(14) 0.0233(3) Uani 1 d . U
C8 C 0.17301(7) 0.17563(4) 0.41165(19) 0.0364(4) Uani 1 d . U
H8 H 0.1731 0.1577 0.4288 0.044 Uiso 1 calc R .
C9 C 0.21430(8) 0.18659(5) 0.3240(2) 0.0522(5) Uani 1 d . U
H9 H 0.2433 0.1759 0.2776 0.063 Uiso 1 calc R .
C10 C 0.21556(8) 0.21265(6) 0.30008(18) 0.0525(5) Uani 1 d . U
H10 H 0.2458 0.2199 0.2408 0.063 Uiso 1 calc R .
C11 C 0.17237(9) 0.22763(4) 0.3636(3) 0.0516(6) Uani 1 d . .
H11 H 0.1715 0.2455 0.3452 0.062 Uiso 1 calc R .
C12 C 0.02210(6) 0.17646(2) 0.82935(14) 0.0185(2) Uani 1 d . .
H12 H 0.0000 0.1660 0.7593 0.022 Uiso 1 calc R .
C13 C 0.00068(7) 0.23437(3) 0.76217(18) 0.0292(3) Uani 1 d . .
H13A H 0.0081 0.2305 0.6669 0.044 Uiso 1 calc GR .
H13B H 0.0407 0.2390 0.8053 0.044 Uiso 1 calc GR .
H13C H -0.0289 0.2487 0.7699 0.044 Uiso 1 calc GR .
C14 C -0.05233(8) 0.21398(3) 1.02451(16) 0.0285(3) Uani 1 d . .
H14A H -0.0136 0.2188 1.0719 0.043 Uiso 1 calc GR .
H14B H -0.0715 0.1991 1.0693 0.043 Uiso 1 calc GR .
H14C H -0.0820 0.2284 1.0258 0.043 Uiso 1 calc GR .
C15 C -0.10848(7) 0.19598(3) 0.76173(18) 0.0308(3) Uani 1 d . .
H15A H -0.1287 0.1822 0.8129 0.046 Uiso 1 calc GR .
H15B H -0.0993 0.1900 0.6703 0.046 Uiso 1 calc GR .
H15C H -0.1369 0.2108 0.7575 0.046 Uiso 1 calc GR .
C16 C 0.05769(8) 0.16660(3) 1.13717(16) 0.0301(3) Uani 1 d . .
H16A H 0.0325 0.1815 1.1646 0.045 Uiso 1 calc GR .
H16B H 0.1015 0.1719 1.1228 0.045 Uiso 1 calc GR .
H16C H 0.0561 0.1535 1.2079 0.045 Uiso 1 calc GR .
C17 C -0.05782(8) 0.14216(3) 1.00632(18) 0.0301(3) Uani 1 d . .
H17A H -0.0742 0.1342 0.9239 0.045 Uiso 1 calc GR .
H17B H -0.0841 0.1569 1.0305 0.045 Uiso 1 calc GR .
H17C H -0.0586 0.1296 1.0797 0.045 Uiso 1 calc GR .
C18 C 0.07382(8) 0.12477(3) 0.92766(19) 0.0313(3) Uani 1 d . .
H18A H 0.1180 0.1300 0.9186 0.047 Uiso 1 calc GR .
H18B H 0.0586 0.1180 0.8415 0.047 Uiso 1 calc GR .
H18C H 0.0704 0.1114 0.9969 0.047 Uiso 1 calc GR .
C19 C 0.25400(7) 0.21686(3) 0.93432(15) 0.0252(3) Uani 1 d . U
C20 C 0.23899(7) 0.19019(4) 0.71039(17) 0.0322(3) Uani 1 d . U
C21 C 0.17469(7) 0.23438(3) 0.74707(17) 0.0276(3) Uani 1 d . U
C22 C 0.13262(7) 0.21805(3) 0.98331(16) 0.0253(3) Uani 1 d . U
C23 C 0.19925(8) 0.17268(3) 0.94453(18) 0.0311(3) Uani 1 d . U

loop_
_atom_site_aniso_label
_atom_site_aniso_U_11
_atom_site_aniso_U_22
_atom_site_aniso_U_33
_atom_site_aniso_U_23
_atom_site_aniso_U_13
_atom_site_aniso_U_12
Cr 0.01505(9) 0.02752(10) 0.01820(10) 0.00104(8) -0.00235(8) 0.00140(8)
P 0.01611(14) 0.02155(14) 0.01678(15) -0.00059(13) -0.00079(12) 0.00300(12)
Si1 0.01679(15) 0.02068(16) 0.02221(18) 0.00081(14) 0.00029(15) 0.00220(13)
Si2 0.02247(17) 0.02116(16) 0.02095(18) 0.00247(14) 0.00026(14) 0.00054(13)
O1 0.0270(5) 0.0256(5) 0.0234(5) -0.0043(4) -0.0006(4) 0.0070(4)
O2 0.0235(5) 0.0481(7) 0.0307(6) 0.0032(5) -0.0078(5) -0.0047(5)
O3 0.0268(6) 0.0946(12) 0.0413(8) -0.0236(8) 0.0014(6) 0.0100(7)
O4 0.0383(6) 0.0430(7) 0.0418(7) 0.0152(6) -0.0151(5) -0.0078(5)
O5 0.0277(5) 0.0500(7) 0.0337(7) -0.0108(5) 0.0034(5) 0.0027(5)
O6 0.0380(7) 0.0454(7) 0.0687(10) 0.0236(7) -0.0172(7) 0.0026(6)
N1 0.0230(6) 0.0437(7) 0.0269(7) -0.0041(6) -0.0015(5) 0.0025(5)
N2 0.0348(8) 0.0463(9) 0.0546(11) 0.0229(8) 0.0141(7) 0.0053(7)
C1 0.0185(6) 0.0272(6) 0.0179(6) -0.0018(5) -0.0005(5) 0.0022(5)
C2 0.0197(6) 0.0362(7) 0.0155(6) -0.0027(5) 0.0021(5) -0.0040(5)
C3 0.0359(8) 0.0397(8) 0.0252(8) 0.0037(7) 0.0019(6) -0.0102(7)
C4 0.0440(9) 0.0598(12) 0.0350(9) -0.0007(9) 0.0011(8) -0.0292(9)
C5 0.0268(8) 0.0820(15) 0.0251(9) -0.0028(9) -0.0047(6) -0.0168(8)
C6 0.0249(7) 0.0656(12) 0.0284(8) 0.0001(8) -0.0012(6) 0.0031(8)
C7 0.0157(6) 0.0395(8) 0.0147(6) -0.0030(5) -0.0003(5) 0.0008(5)
C8 0.0193(7) 0.0484(10) 0.0415(10) -0.0265(8) 0.0024(6) 0.0009(6)
C9 0.0210(7) 0.0937(12) 0.0420(11) -0.0354(9) 0.0098(7) -0.0020(8)
C10 0.0232(8) 0.1137(14) 0.0207(8) 0.0127(10) 0.0002(6) -0.0147(10)
C11 0.0348(9) 0.0594(12) 0.0605(14) 0.0369(11) 0.0068(9) -0.0045(8)
C12 0.0178(5) 0.0190(5) 0.0186(6) -0.0003(5) -0.0009(5) 0.0010(4)
C13 0.0257(7) 0.0246(6) 0.0372(9) 0.0078(6) 0.0043(6) 0.0053(5)
C14 0.0294(7) 0.0284(7) 0.0276(8) -0.0055(6) 0.0040(6) 0.0040(6)
C15 0.0199(7) 0.0374(8) 0.0350(9) -0.0039(7) -0.0049(6) 0.0032(6)
C16 0.0314(8) 0.0378(8) 0.0212(7) 0.0035(6) -0.0008(6) 0.0005(6)
C17 0.0288(7) 0.0288(7) 0.0327(8) 0.0035(6) 0.0035(6) -0.0054(6)
C18 0.0304(8) 0.0219(7) 0.0415(9) 0.0018(6) -0.0038(7) 0.0035(6)
C19 0.0192(6) 0.0344(7) 0.0222(7) 0.0023(6) -0.0021(5) 0.0000(5)
C20 0.0189(6) 0.0497(10) 0.0281(8) -0.0062(7) -0.0022(5) 0.0021(6)
C21 0.0209(6) 0.0366(7) 0.0253(7) 0.0041(6) -0.0058(6) -0.0042(5)
C22 0.0189(6) 0.0335(7) 0.0234(6) -0.0019(5) -0.0024(5) -0.0011(5)
C23 0.0231(7) 0.0352(7) 0.0352(9) 0.0056(6) -0.0071(6) 0.0017(6)

loop_
_atom_type_symbol
_atom_type_description
_atom_type_scat_dispersion_real
_atom_type_scat_dispersion_imag
_atom_type_scat_source
C C 0.0033 0.0016 'International Tables Vol C Tables 4.2.6.8 and 6.1.1.4'
H H 0.0000 0.0000 'International Tables Vol C Tables 4.2.6.8 and 6.1.1.4'
Cr Cr 0.3209 0.6236 'International Tables Vol C Tables 4.2.6.8 and 6.1.1.4'
N N 0.0061 0.0033 'International Tables Vol C Tables 4.2.6.8 and 6.1.1.4'
O O 0.0106 0.0060 'International Tables Vol C Tables 4.2.6.8 and 6.1.1.4'
P P 0.1023 0.0942 'International Tables Vol C Tables 4.2.6.8 and 6.1.1.4'
Si Si 0.0817 0.0704 'International Tables Vol C Tables 4.2.6.8 and 6.1.1.4'

loop_
_geom_angle_atom_site_label_1
_geom_angle_atom_site_label_2
_geom_angle_atom_site_label_3
_geom_angle
C19 Cr P 175.78(5)
C19 Cr C20 88.49(7)
C19 Cr C21 89.62(6)
C19 Cr C22 87.97(6)
C19 Cr C23 86.63(7)
C20 Cr P 92.08(5)
C20 Cr C21 89.70(8)
C21 Cr P 94.56(4)
C22 Cr P 91.62(4)
C22 Cr C20 175.78(7)
C22 Cr C21 87.97(7)
C23 Cr P 89.22(5)
C23 Cr C20 87.74(8)
C23 Cr C21 175.52(7)
C23 Cr C22 94.35(7)
O1 P Cr 116.88(4)
O1 P C1 49.62(6)
O1 P C12 105.78(6)
C1 P Cr 124.16(5)
C12 P Cr 126.19(5)
C12 P C1 108.04(6)
C13 Si1 C12 110.98(6)
C13 Si1 C15 109.79(8)
C14 Si1 C12 113.85(7)
C14 Si1 C13 108.69(8)
C14 Si1 C15 107.76(8)
C15 Si1 C12 105.65(7)
C16 Si2 C12 115.20(7)
C16 Si2 C17 109.36(8)
C17 Si2 C12 106.26(7)
C18 Si2 C12 108.59(7)
C18 Si2 C16 108.58(8)
C18 Si2 C17 108.68(7)
C1 O1 P 69.87(7)
C2 N1 C6 117.84(16)
C7 N2 C11 116.77(17)
O1 C1 P 60.50(7)
O1 C1 C2 114.14(12)
O1 C1 C7 113.75(11)
C2 C1 P 123.05(10)
C7 C1 P 119.61(10)
C7 C1 C2 113.58(12)
N1 C2 C1 115.76(13)
N1 C2 C3 123.50(14)
C3 C2 C1 120.68(14)
C2 C3 H3 121.2
C2 C3 C4 117.50(18)
C4 C3 H3 121.2
C3 C4 H4 120.0
C5 C4 C3 120.07(18)
C5 C4 H4 120.0
C4 C5 H5 120.6
C4 C5 C6 118.80(16)
C6 C5 H5 120.6
N1 C6 C5 122.27(19)
N1 C6 H6 118.9
C5 C6 H6 118.9
N2 C7 C1 118.38(13)
C8 C7 N2 124.27(16)
C8 C7 C1 117.35(15)
C7 C8 H8 121.8
C7 C8 C9 116.48(19)
C9 C8 H8 121.8
C8 C9 H9 118.8
C8 C9 C10 122.43(18)
C10 C9 H9 118.8
C9 C10 H10 120.9
C11 C10 C9 118.18(17)
C11 C10 H10 120.9
N2 C11 H11 119.1
C10 C11 N2 121.8(2)
C10 C11 H11 119.1
P C12 Si1 114.47(7)
P C12 Si2 116.36(7)
P C12 H12 101.8
Si1 C12 H12 101.8
Si2 C12 Si1 116.94(7)
Si2 C12 H12 101.8
Si1 C13 H13A 109.5
Si1 C13 H13B 109.5
Si1 C13 H13C 109.5
H13A C13 H13B 109.5
H13A C13 H13C 109.5
H13B C13 H13C 109.5
Si1 C14 H14A 109.5
Si1 C14 H14B 109.5
Si1 C14 H14C 109.5
H14A C14 H14B 109.5
H14A C14 H14C 109.5
H14B C14 H14C 109.5
Si1 C15 H15A 109.5
Si1 C15 H15B 109.5
Si1 C15 H15C 109.5
H15A C15 H15B 109.5
H15A C15 H15C 109.5
H15B C15 H15C 109.5
Si2 C16 H16A 109.5
Si2 C16 H16B 109.5
Si2 C16 H16C 109.5
H16A C16 H16B 109.5
H16A C16 H16C 109.5
H16B C16 H16C 109.5
Si2 C17 H17A 109.5
Si2 C17 H17B 109.5
Si2 C17 H17C 109.5
H17A C17 H17B 109.5
H17A C17 H17C 109.5
H17B C17 H17C 109.5
Si2 C18 H18A 109.5
Si2 C18 H18B 109.5
Si2 C18 H18C 109.5
H18A C18 H18B 109.5
H18A C18 H18C 109.5
H18B C18 H18C 109.5
O2 C19 Cr 177.87(15)
O3 C20 Cr 174.49(15)
O4 C21 Cr 175.17(14)
O5 C22 Cr 175.75(14)
O6 C23 Cr 175.33(15)

loop_
_geom_bond_atom_site_label_1
_geom_bond_atom_site_label_2
_geom_bond_distance
Cr P 2.3383(4)
Cr C19 1.8713(15)
Cr C20 1.9141(16)
Cr C21 1.9144(16)
Cr C22 1.9016(15)
Cr C23 1.8896(17)
P O1 1.6748(11)
P C1 1.8066(14)
P C12 1.8008(13)
Si1 C12 1.9237(13)
Si1 C13 1.8660(15)
Si1 C14 1.8627(16)
Si1 C15 1.8731(16)
Si2 C12 1.9102(14)
Si2 C16 1.8680(17)
Si2 C17 1.8714(16)
Si2 C18 1.8663(16)
O1 C1 1.4658(17)
O2 C19 1.1448(19)
O3 C20 1.131(2)
O4 C21 1.139(2)
O5 C22 1.139(2)
O6 C23 1.134(2)
N1 C2 1.343(2)
N1 C6 1.344(2)
N2 C7 1.365(2)
N2 C11 1.374(2)
C1 C2 1.5047(19)
C1 C7 1.4996(19)
C2 C3 1.370(2)
C3 H3 0.9500
C3 C4 1.396(3)
C4 H4 0.9500
C4 C5 1.360(3)
C5 H5 0.9500
C5 C6 1.385(3)
C6 H6 0.9500
C7 C8 1.358(2)
C8 H8 0.9500
C8 C9 1.360(3)
C9 H9 0.9500
C9 C10 1.379(4)
C10 H10 0.9500
C10 C11 1.358(4)
C11 H11 0.9500
C12 H12 1.0000
C13 H13A 0.9800
C13 H13B 0.9800
C13 H13C 0.9800
C14 H14A 0.9800
C14 H14B 0.9800
C14 H14C 0.9800
C15 H15A 0.9800
C15 H15B 0.9800
C15 H15C 0.9800
C16 H16A 0.9800
C16 H16B 0.9800
C16 H16C 0.9800
C17 H17A 0.9800
C17 H17B 0.9800
C17 H17C 0.9800
C18 H18A 0.9800
C18 H18B 0.9800
C18 H18C 0.9800

loop_
_geom_torsion_atom_site_label_1
_geom_torsion_atom_site_label_2
_geom_torsion_atom_site_label_3
_geom_torsion_atom_site_label_4
_geom_torsion
Cr P O1 C1 -113.28(7)
Cr P C1 O1 98.07(7)
Cr P C1 C2 -160.83(10)
Cr P C1 C7 -4.10(14)
Cr P C12 Si1 78.64(8)
Cr P C12 Si2 -62.71(9)
P Cr C19 O2 -16(5)
P Cr C20 O3 -159(2)
P Cr C21 O4 162.4(18)
P Cr C22 O5 -145(2)
P Cr C23 O6 138(2)
P O1 C1 C2 -115.66(11)
P O1 C1 C7 111.79(11)
P C1 C2 N1 98.60(15)
P C1 C2 C3 -84.30(17)
P C1 C7 N2 -75.58(17)
P C1 C7 C8 104.54(15)
O1 P C1 C2 101.11(14)
O1 P C1 C7 -102.17(13)
O1 P C12 Si1 -139.27(7)
O1 P C12 Si2 79.37(8)
O1 C1 C2 N1 167.99(12)
O1 C1 C2 C3 -14.91(19)
O1 C1 C7 N2 -143.95(14)
O1 C1 C7 C8 36.17(18)
N1 C2 C3 C4 1.3(2)
N2 C7 C8 C9 -1.0(3)
C1 P C12 Si1 -87.29(8)
C1 P C12 Si2 131.35(8)
C1 C2 C3 C4 -175.55(15)
C1 C7 C8 C9 178.90(15)
C2 N1 C6 C5 -0.4(3)
C2 C1 C7 N2 83.23(18)
C2 C1 C7 C8 -96.64(16)
C2 C3 C4 C5 -1.5(3)
C3 C4 C5 C6 0.8(3)
C4 C5 C6 N1 0.1(3)
C6 N1 C2 C1 176.62(14)
C6 N1 C2 C3 -0.4(2)
C7 N2 C11 C10 -2.3(3)
C7 C1 C2 N1 -59.38(17)
C7 C1 C2 C3 117.72(16)
C7 C8 C9 C10 1.4(3)
C8 C9 C10 C11 -2.2(3)
C9 C10 C11 N2 2.7(3)
C11 N2 C7 C1 -178.46(17)
C11 N2 C7 C8 1.4(3)
C12 P O1 C1 100.50(8)
C12 P C1 O1 -95.65(8)
C12 P C1 C2 5.46(14)
C12 P C1 C7 162.19(11)
C13 Si1 C12 P 4.26(10)
C13 Si1 C12 Si2 145.38(8)
C14 Si1 C12 P -118.75(9)
C14 Si1 C12 Si2 22.37(10)
C15 Si1 C12 P 123.20(8)
C15 Si1 C12 Si2 -95.67(9)
C16 Si2 C12 P 75.43(10)
C16 Si2 C12 Si1 -64.96(10)
C17 Si2 C12 P -163.31(8)
C17 Si2 C12 Si1 56.30(9)
C18 Si2 C12 P -46.56(10)
C18 Si2 C12 Si1 173.05(8)
C19 Cr P O1 -75.5(7)
C19 Cr P C1 -133.2(7)
C19 Cr P C12 63.0(7)
C19 Cr C20 O3 17(2)
C19 Cr C21 O4 -17.1(19)
C19 Cr C22 O5 39(2)
C19 Cr C23 O6 -43(2)
C20 Cr P O1 22.09(7)
C20 Cr P C1 -35.66(8)
C20 Cr P C12 160.56(8)
C20 Cr C19 O2 -114(5)
C20 Cr C21 O4 -105.6(19)
C20 Cr C22 O5 6(3)
C20 Cr C23 O6 45(2)
C21 Cr P O1 111.96(7)
C21 Cr P C1 54.21(8)
C21 Cr P C12 -109.57(7)
C21 Cr C19 O2 156(5)
C21 Cr C20 O3 107(2)
C21 Cr C22 O5 -51(2)
C21 Cr C23 O6 -10(3)
C22 Cr P O1 -159.95(7)
C22 Cr P C1 142.30(7)
C22 Cr P C12 -21.48(7)
C22 Cr C19 O2 68(5)
C22 Cr C20 O3 50(3)
C22 Cr C21 O4 70.9(19)
C22 Cr C23 O6 -131(2)
C23 Cr P O1 -65.63(7)
C23 Cr P C1 -123.37(8)
C23 Cr P C12 72.84(8)
C23 Cr C19 O2 -26(5)
C23 Cr C20 O3 -70(2)
C23 Cr C21 O4 -50(2)
C23 Cr C22 O5 125(2)
